data_1527736
loop_
_publ_author_name
'Loefgren, P.'

_publ_section_title
;
 The crystal structure of rubidium dichromate Rb2 Cr2 O7 (P21/n)
;
_journal_name_full 'Acta Chemica Scandinavica (1-27,1973-42,1988)'
_journal_page_first 44
_journal_page_last 58
_journal_volume 25
_journal_year 1971
_chemical_formula_sum 'Cr2 O7 Rb2'
_chemical_name_systematic 'Rb2 Cr2 O7'
_space_group_IT_number 14
_symmetry_space_group_name_Hall '-P 2yn'
_symmetry_space_group_name_H-M 'P 1 21/n 1'
_cell_angle_alpha 90
_cell_angle_beta 93.35
_cell_angle_gamma 90
_cell_formula_units_Z 4
_cell_length_a 13.714
_cell_length_b 7.602
_cell_length_c 7.701
_cell_volume 801.487
_citation_journal_id_ASTM ACSAA4
_cod_data_source_file Loefgren_ACSAA4_1971_1196.cif
_cod_data_source_block Cr2O7Rb2
_cod_original_cell_volume 801.4868
_cod_original_sg_symbol_Hall '-P 2ybc (x-z,y,z)'
_cod_database_code 1527736

loop_
_symmetry_equiv_pos_as_xyz
x,y,z
-x+1/2,y+1/2,-z+1/2
-x,-y,-z
x-1/2,-y-1/2,z-1/2

loop_
_atom_site_label
_atom_site_type_symbol
_atom_site_fract_x
_atom_site_fract_y
_atom_site_fract_z
_atom_site_occupancy
_atom_site_U_iso_or_equiv
O6 O-2 0.6388 0.0058 0.1091 1 0.0
O2 O-2 0.4357 0.3321 0.5374 1 0.0
Rb2 Rb+1 0.6582 0.6213 0.1443 1 0.0
O1 O-2 0.4771 0.0791 0.2901 1 0.0
O3 O-2 0.3033 0.0958 0.4532 1 0.0
O7 O-2 0.648 0.2788 0.3171 1 0.0
Cr2 Cr+6 0.5792 0.165 0.1815 1 0.0
Rb1 Rb+1 0.3696 0.7275 0.3061 1 0.0
O5 O-2 0.5418 0.2911 0.0258 1 0.0
Cr1 Cr+6 0.3872 0.2172 0.3821 1 0.0
O4 O-2 0.341 0.3425 0.233 1 0.0
